data_7102731
loop_
_publ_author_name
'Zhang, Jianyong'
'Nieuwenhuyzen, Mark'
'Charmant, Jonathan P H'
'James, Stuart L'

_publ_section_title
;
 A discrete dimer of coordination clusters connected through additional
 bridging ligands.
;
_journal_issue 24
_journal_name_full 'Chemical communications (Cambridge, England)'
_journal_page_first 2808
_journal_page_last 2809
_journal_paper_doi 10.1039/b409502b
_journal_year 2004
_chemical_formula_sum 'C266 H207 Ag8 Cl3 F48 N25 O8 P18 Sb8'
_chemical_formula_weight 7294.34
_chemical_name_systematic
;
?
;
_space_group_IT_number 14
_symmetry_cell_setting monoclinic
_symmetry_space_group_name_Hall '-P 2ybc'
_symmetry_space_group_name_H-M 'P 1 21/c 1'
_atom_sites_solution_hydrogens geom
_atom_sites_solution_primary direct
_atom_sites_solution_secondary difmap
_audit_creation_method SHELXL-97
_cell_angle_alpha 90.00
_cell_angle_beta 94.920(8)
_cell_angle_gamma 90.00
_cell_formula_units_Z 2
_cell_length_a 24.491(11)
_cell_length_b 17.774(8)
_cell_length_c 35.165(16)
_cell_measurement_temperature 153(2)
_cell_volume 15251(12)
_computing_cell_refinement 'Bruker SMART'
_computing_data_collection 'Bruker SMART'
_computing_data_reduction 'Bruker SAINT'
_computing_molecular_graphics 'Bruker SHELXTL'
_computing_publication_material 'Bruker SHELXTL'
_computing_structure_refinement 'SHELXL-97 (Sheldrick, 1997)'
_computing_structure_solution 'SHELXS-97 (Sheldrick, 1990)'
_diffrn_ambient_temperature 153(2)
_diffrn_measured_fraction_theta_full 1.000
_diffrn_measured_fraction_theta_max 1.000
_diffrn_measurement_device_type 'CCD area detector'
_diffrn_measurement_method 'phi and omega scans'
_diffrn_radiation_monochromator graphite
_diffrn_radiation_source 'fine-focus sealed tube'
_diffrn_radiation_type MoK\a
_diffrn_radiation_wavelength 0.71073
_diffrn_reflns_av_R_equivalents 0.1851
_diffrn_reflns_av_sigmaI/netI 0.2125
_diffrn_reflns_limit_h_max 28
_diffrn_reflns_limit_h_min -29
_diffrn_reflns_limit_k_max 21
_diffrn_reflns_limit_k_min -21
_diffrn_reflns_limit_l_max 41
_diffrn_reflns_limit_l_min -41
_diffrn_reflns_number 144575
_diffrn_reflns_theta_full 25.00
_diffrn_reflns_theta_max 25.00
_diffrn_reflns_theta_min 0.83
_exptl_absorpt_coefficient_mu 1.401
_exptl_absorpt_correction_T_max 0.7966
_exptl_absorpt_correction_T_min 0.6472
_exptl_absorpt_correction_type none
_exptl_absorpt_process_details empirical
_exptl_crystal_colour colourless
_exptl_crystal_density_diffrn 1.588
_exptl_crystal_density_meas ?
_exptl_crystal_density_method 'not measured'
_exptl_crystal_description 'irregular chunk'
_exptl_crystal_F_000 7158
_exptl_crystal_size_max 0.34
_exptl_crystal_size_mid 0.20
_exptl_crystal_size_min 0.17
_refine_diff_density_max 2.671
_refine_diff_density_min -2.486
_refine_diff_density_rms 0.227
_refine_ls_extinction_method none
_refine_ls_goodness_of_fit_ref 1.230
_refine_ls_hydrogen_treatment mixed
_refine_ls_matrix_type full
_refine_ls_number_parameters 1559
_refine_ls_number_reflns 26831
_refine_ls_number_restraints 373
_refine_ls_restrained_S_all 1.333
_refine_ls_R_factor_all 0.2502
_refine_ls_R_factor_gt 0.1019
_refine_ls_shift/su_max 0.001
_refine_ls_shift/su_mean 0.000
_refine_ls_structure_factor_coef Fsqd
_refine_ls_weighting_details 'calc w==1/[\s^2^(Fo^2^)+(0.1016P)^2^+0.0000P] where P==(Fo^2^+2Fc^2^)/3'
_refine_ls_weighting_scheme calc
_refine_ls_wR_factor_gt 0.2543
_refine_ls_wR_factor_ref 0.3042
_reflns_number_gt 9411
_reflns_number_total 26831
_reflns_threshold_expression >2sigma(I)
_cod_data_source_file b409502b.txt
_cod_data_source_block jz002m
_cod_depositor_comments
;
The following automatic conversions were performed:
'_symmetry_cell_setting' value 'Monoclinic' changed to 'monoclinic'
according to '/home/saulius/struct/CIF-dictionaries/cif_core.dic'
dictionary named 'cif_core.dic' version 2.4.1 from 2010-06-29.

Automatic conversion script
Id: cif_fix_enum 1527 2010-12-29 10:47:43Z saulius 

The following automatic conversions were performed:

'_exptl_crystal_density_meas' value 'not_measured' was changed to '?'
- the value is perceived as not measured.

Automatic conversion script
Id: cif_fix_values 3008 2015-01-20 13:52:24Z robertas 
;
_cod_original_sg_symbol_H-M P2(1)/c
_cod_database_code 7102731

loop_
_symmetry_equiv_pos_as_xyz
'x, y, z'
'-x, y+1/2, -z+1/2'
'-x, -y, -z'
'x, -y-1/2, z-1/2'

loop_
_atom_site_label
_atom_site_type_symbol
_atom_site_fract_x
_atom_site_fract_y
_atom_site_fract_z
_atom_site_U_iso_or_equiv
_atom_site_adp_type
_atom_site_occupancy
_atom_site_symmetry_multiplicity
_atom_site_calc_flag
_atom_site_refinement_flags
_atom_site_disorder_assembly
_atom_site_disorder_group
Ag1 Ag 0.35331(6) -0.78094(9) 0.69037(4) 0.0469(4) Uani 1 1 d . . .
Ag2 Ag 0.15872(6) -0.95376(8) 0.59908(4) 0.0430(4) Uani 1 1 d . . .
Ag3 Ag 0.32041(6) -0.65193(9) 0.52343(4) 0.0491(4) Uani 1 1 d . . .
Ag4 Ag 0.17240(7) -0.56382(9) 0.68017(5) 0.0593(5) Uani 1 1 d . . .
P1 P 0.3884(2) -0.6507(3) 0.70033(15) 0.0490(14) Uani 1 1 d . . .
P2 P 0.2884(2) -0.8413(3) 0.73222(14) 0.0407(13) Uani 1 1 d . . .
P3 P 0.4077(2) -0.8581(3) 0.64672(14) 0.0404(13) Uani 1 1 d . . .
P4 P 0.2380(2) -1.0131(3) 0.57469(14) 0.0385(13) Uani 1 1 d . . .
P5 P 0.1056(2) -0.9464(3) 0.65365(15) 0.0435(13) Uani 1 1 d . . .
P6 P 0.3346(2) -0.7804(3) 0.50337(14) 0.0439(13) Uani 1 1 d . . .
P7 P 0.3709(2) -0.5452(3) 0.55300(15) 0.0447(14) Uani 1 1 d . . .
P8 P 0.1147(2) -0.6548(3) 0.70652(15) 0.0441(13) Uani 1 1 d . . .
P9 P 0.2271(2) -0.4645(3) 0.65685(16) 0.0446(14) Uani 1 1 d . . .
N1S N 0.1161(8) -0.8812(11) 0.5493(6) 0.074(6) Uani 1 1 d . . .
C2S C 0.0853(10) -0.8302(13) 0.5423(6) 0.064(7) Uani 1 1 d . . .
C3S C 0.0464(9) -0.7739(13) 0.5347(7) 0.060(6) Uani 1 1 d . . .
C4S C -0.0077(12) -0.7931(14) 0.5351(8) 0.101(10) Uani 1 1 d . . .
H4SA H -0.0175 -0.8439 0.5395 0.122 Uiso 1 1 calc R . .
C5S C -0.0498(10) -0.7371(14) 0.5290(8) 0.091(9) Uani 1 1 d . . .
H5SA H -0.0870 -0.7487 0.5319 0.110 Uiso 1 1 calc R . .
C6S C -0.0347(8) -0.6670(11) 0.5189(6) 0.048(5) Uani 1 1 d . . .
C7S C 0.0182(8) -0.6529(13) 0.5143(7) 0.070(7) Uani 1 1 d . . .
H7SA H 0.0279 -0.6044 0.5057 0.084 Uiso 1 1 calc R . .
C8S C 0.0589(10) -0.7057(14) 0.5214(8) 0.084(8) Uani 1 1 d . . .
H8SA H 0.0956 -0.6939 0.5170 0.101 Uiso 1 1 calc R . .
C9S C -0.0802(8) -0.6111(12) 0.5105(6) 0.056(6) Uani 1 1 d . . .
C10S C -0.1238(8) -0.6094(12) 0.5334(6) 0.055(6) Uani 1 1 d . . .
H10A H -0.1259 -0.6445 0.5536 0.066 Uiso 1 1 calc R . .
C11S C -0.1636(8) -0.5561(12) 0.5262(6) 0.056(6) Uani 1 1 d . . .
H11A H -0.1943 -0.5556 0.5410 0.067 Uiso 1 1 calc R . .
C12S C -0.1602(9) -0.5037(12) 0.4983(6) 0.054(6) Uani 1 1 d . . .
C13S C -0.1165(9) -0.5061(12) 0.4759(7) 0.063(6) Uani 1 1 d . . .
H13A H -0.1150 -0.4709 0.4557 0.076 Uiso 1 1 calc R . .
C14S C -0.0755(9) -0.5576(12) 0.4820(6) 0.061(6) Uani 1 1 d . . .
H14A H -0.0448 -0.5572 0.4673 0.073 Uiso 1 1 calc R . .
C15S C -0.2026(9) -0.4501(13) 0.4933(6) 0.059(6) Uani 1 1 d . . .
N16S N -0.2353(7) -0.4035(12) 0.4901(6) 0.073(6) Uani 1 1 d . . .
C1 C 0.3593(8) -0.5892(11) 0.6637(5) 0.043(5) Uani 1 1 d . . .
N2 N 0.3792(6) -0.5876(8) 0.6274(4) 0.039(4) Uani 1 1 d . . .
C3 C 0.3520(7) -0.5441(11) 0.6011(5) 0.036(5) Uani 1 1 d . . .
N4 N 0.3078(6) -0.5016(8) 0.6078(4) 0.038(4) Uani 1 1 d . . .
C5 C 0.2895(8) -0.5082(10) 0.6428(6) 0.047(5) Uani 1 1 d . . .
N6 N 0.3133(6) -0.5527(9) 0.6713(4) 0.043(4) Uani 1 1 d . . .
C7 C 0.3519(8) -0.4533(11) 0.5353(6) 0.044(5) Uani 1 1 d . . .
C8 C 0.3661(8) -0.3891(12) 0.5545(7) 0.058(6) Uani 1 1 d . . .
H8A H 0.3840 -0.3919 0.5795 0.069 Uiso 1 1 calc R . .
C9 C 0.3543(9) -0.3171(13) 0.5375(7) 0.063(6) Uani 1 1 d . . .
H9A H 0.3653 -0.2727 0.5511 0.075 Uiso 1 1 calc R . .
C10 C 0.3271(8) -0.3117(14) 0.5013(7) 0.060(6) Uani 1 1 d . . .
H10B H 0.3177 -0.2641 0.4904 0.072 Uiso 1 1 calc R . .
C11 C 0.3137(9) -0.3790(14) 0.4813(7) 0.069(7) Uani 1 1 d . . .
H11B H 0.2967 -0.3771 0.4560 0.083 Uiso 1 1 calc R . .
C12 C 0.3257(8) -0.4483(11) 0.4988(5) 0.046(5) Uani 1 1 d . . .
H12A H 0.3157 -0.4932 0.4853 0.055 Uiso 1 1 calc R . .
C13 C 0.4453(7) -0.5474(10) 0.5564(5) 0.039(5) Uani 1 1 d D . .
C14 C 0.4767(7) -0.5075(12) 0.5823(5) 0.058(6) Uani 1 1 d D . .
H14B H 0.4600 -0.4830 0.6023 0.069 Uiso 1 1 calc R . .
C15 C 0.5332(7) -0.5010(11) 0.5806(6) 0.056(6) Uani 1 1 d D . .
H15A H 0.5535 -0.4686 0.5981 0.068 Uiso 1 1 calc R . .
C16 C 0.5589(8) -0.5389(12) 0.5553(6) 0.067(7) Uani 1 1 d D . .
H16A H 0.5976 -0.5366 0.5551 0.080 Uiso 1 1 calc R . .
C17 C 0.5269(8) -0.5830(12) 0.5286(6) 0.068(7) Uani 1 1 d D . .
H17A H 0.5436 -0.6109 0.5098 0.082 Uiso 1 1 calc R . .
C18 C 0.4709(7) -0.5850(11) 0.5303(5) 0.056(6) Uani 1 1 d D . .
H18A H 0.4495 -0.6144 0.5120 0.067 Uiso 1 1 calc R . .
C19 C 0.1987(7) -0.4038(12) 0.6190(6) 0.048(5) Uani 1 1 d U . .
C20 C 0.1427(9) -0.3854(17) 0.6188(7) 0.094(8) Uani 1 1 d U . .
H20A H 0.1204 -0.4109 0.6354 0.113 Uiso 1 1 calc R . .
C21 C 0.1193(11) -0.3286(17) 0.5935(8) 0.100(8) Uani 1 1 d U . .
H21A H 0.0832 -0.3102 0.5955 0.120 Uiso 1 1 calc R . .
C22 C 0.1504(10) -0.3025(15) 0.5668(7) 0.080(7) Uani 1 1 d U . .
H22A H 0.1338 -0.2693 0.5481 0.097 Uiso 1 1 calc R . .
C23 C 0.2031(9) -0.3200(12) 0.5648(6) 0.056(6) Uani 1 1 d U . .
H23A H 0.2234 -0.2979 0.5459 0.067 Uiso 1 1 calc R . .
C24 C 0.2269(9) -0.3693(12) 0.5900(6) 0.057(6) Uani 1 1 d U . .
H24A H 0.2644 -0.3817 0.5883 0.069 Uiso 1 1 calc R . .
C25 C 0.2503(8) -0.4041(11) 0.6963(5) 0.048(5) Uani 1 1 d U . .
C26 C 0.2111(10) -0.3772(15) 0.7193(6) 0.083(7) Uani 1 1 d U . .
H26A H 0.1737 -0.3904 0.7140 0.100 Uiso 1 1 calc R . .
C27 C 0.2270(12) -0.3313(17) 0.7499(8) 0.108(9) Uani 1 1 d U . .
H27A H 0.2004 -0.3134 0.7658 0.130 Uiso 1 1 calc R . .
C28 C 0.2800(11) -0.3116(15) 0.7573(7) 0.080(7) Uani 1 1 d U . .
H28A H 0.2898 -0.2788 0.7781 0.096 Uiso 1 1 calc R . .
C29 C 0.3191(10) -0.3368(13) 0.7363(6) 0.075(7) Uani 1 1 d U . .
H29A H 0.3563 -0.3236 0.7426 0.090 Uiso 1 1 calc R . .
C30 C 0.3042(9) -0.3827(13) 0.7051(6) 0.067(6) Uani 1 1 d U . .
H30A H 0.3316 -0.3996 0.6895 0.080 Uiso 1 1 calc R . .
C31 C 0.2161(7) -0.8249(12) 0.7143(5) 0.042(5) Uani 1 1 d . . .
N32 N 0.1903(6) -0.8857(8) 0.6962(4) 0.038(4) Uani 1 1 d . . .
C33 C 0.1389(8) -0.8716(11) 0.6831(5) 0.039(5) Uani 1 1 d . . .
N34 N 0.1116(6) -0.8052(9) 0.6865(4) 0.043(4) Uani 1 1 d . . .
C35 C 0.1426(8) -0.7494(10) 0.7035(5) 0.039(5) Uani 1 1 d . . .
N36 N 0.1946(6) -0.7565(8) 0.7185(4) 0.037(4) Uani 1 1 d . . .
C37 C 0.0350(8) -0.9220(11) 0.6454(6) 0.047(5) Uani 1 1 d . . .
C38 C 0.0046(8) -0.8925(13) 0.6754(7) 0.066(7) Uani 1 1 d . . .
H38A H 0.0233 -0.8837 0.6998 0.079 Uiso 1 1 calc R . .
C39 C -0.0497(10) -0.8767(14) 0.6702(8) 0.080(8) Uani 1 1 d . . .
H39A H -0.0694 -0.8570 0.6902 0.096 Uiso 1 1 calc R . .
C40 C -0.0754(10) -0.8913(14) 0.6333(9) 0.079(8) Uani 1 1 d . . .
H40A H -0.1126 -0.8766 0.6281 0.095 Uiso 1 1 calc R . .
C41 C -0.0491(9) -0.9263(18) 0.6040(8) 0.100(10) Uani 1 1 d . . .
H41A H -0.0687 -0.9404 0.5806 0.120 Uiso 1 1 calc R . .
C42 C 0.0073(8) -0.9394(13) 0.6108(7) 0.068(7) Uani 1 1 d . . .
H42A H 0.0267 -0.9607 0.5912 0.082 Uiso 1 1 calc R . .
C43 C 0.1075(8) -1.0316(11) 0.6841(5) 0.043(5) Uani 1 1 d U . .
C44 C 0.0606(9) -1.0697(14) 0.6898(7) 0.073(7) Uani 1 1 d U . .
H44A H 0.0259 -1.0498 0.6806 0.088 Uiso 1 1 calc R . .
C45 C 0.0636(11) -1.1365(16) 0.7088(8) 0.102(9) Uani 1 1 d U . .
H45A H 0.0308 -1.1636 0.7118 0.122 Uiso 1 1 calc R . .
C46 C 0.1128(10) -1.1657(15) 0.7238(8) 0.102(9) Uani 1 1 d U . .
H46A H 0.1142 -1.2113 0.7380 0.123 Uiso 1 1 calc R . .
C47 C 0.1593(9) -1.1276(12) 0.7179(7) 0.072(7) Uani 1 1 d U . .
H47A H 0.1937 -1.1471 0.7278 0.087 Uiso 1 1 calc R . .
C48 C 0.1576(8) -1.0616(12) 0.6979(6) 0.053(5) Uani 1 1 d U . .
H48A H 0.1907 -1.0364 0.6935 0.063 Uiso 1 1 calc R . .
C49 C 0.0475(8) -0.6595(11) 0.6834(6) 0.051(5) Uani 1 1 d U . .
C50 C 0.0023(8) -0.6834(14) 0.6991(7) 0.069(6) Uani 1 1 d U . .
H50A H 0.0056 -0.7005 0.7248 0.083 Uiso 1 1 calc R . .
C51 C -0.0488(10) -0.6839(15) 0.6790(7) 0.078(7) Uani 1 1 d U . .
H51A H -0.0798 -0.7011 0.6909 0.094 Uiso 1 1 calc R . .
C52 C -0.0546(10) -0.6608(16) 0.6436(8) 0.089(8) Uani 1 1 d U . .
H52A H -0.0901 -0.6610 0.6304 0.106 Uiso 1 1 calc R . .
C53 C -0.0105(10) -0.6361(18) 0.6245(8) 0.107(9) Uani 1 1 d U . .
H53A H -0.0152 -0.6198 0.5987 0.129 Uiso 1 1 calc R . .
C54 C 0.0411(10) -0.6361(17) 0.6448(7) 0.099(8) Uani 1 1 d U . .
H54A H 0.0722 -0.6203 0.6326 0.119 Uiso 1 1 calc R . .
C55 C 0.1076(8) -0.6473(13) 0.7559(6) 0.052(6) Uani 1 1 d . . .
C56 C 0.1099(9) -0.5765(15) 0.7727(7) 0.080(8) Uani 1 1 d . . .
H56A H 0.1152 -0.5335 0.7573 0.096 Uiso 1 1 calc R . .
C57 C 0.1043(14) -0.567(2) 0.8124(9) 0.121(13) Uani 1 1 d . . .
H57A H 0.1077 -0.5188 0.8240 0.145 Uiso 1 1 calc R . .
C58 C 0.0939(10) -0.630(2) 0.8335(8) 0.094(11) Uani 1 1 d . . .
H58A H 0.0892 -0.6238 0.8599 0.113 Uiso 1 1 calc R . .
C59 C 0.0898(12) -0.704(2) 0.8178(8) 0.110(11) Uani 1 1 d . . .
H59A H 0.0824 -0.7467 0.8326 0.132 Uiso 1 1 calc R . .
C60 C 0.0975(9) -0.7078(15) 0.7789(7) 0.072(7) Uani 1 1 d . . .
H60A H 0.0957 -0.7562 0.7673 0.086 Uiso 1 1 calc R . .
C61 C 0.2945(7) -0.9452(10) 0.5728(5) 0.031(4) Uani 1 1 d . . .
N62 N 0.3269(6) -0.9363(8) 0.6046(4) 0.042(4) Uani 1 1 d . . .
C63 C 0.3639(7) -0.8816(10) 0.6042(5) 0.032(4) Uani 1 1 d . . .
N64 N 0.3673(6) -0.8349(8) 0.5739(4) 0.040(4) Uani 1 1 d . . .
C65 C 0.3317(7) -0.8477(10) 0.5423(5) 0.035(5) Uani 1 1 d . . .
N66 N 0.2939(6) -0.9027(8) 0.5407(4) 0.037(4) Uani 1 1 d . . .
C67 C 0.2665(8) -1.0915(11) 0.6026(5) 0.041(5) Uani 1 1 d . . .
C68 C 0.3194(9) -1.1147(11) 0.6004(5) 0.048(5) Uani 1 1 d . . .
H68A H 0.3431 -1.0860 0.5861 0.058 Uiso 1 1 calc R . .
C69 C 0.3390(9) -1.1793(12) 0.6188(6) 0.056(6) Uani 1 1 d . . .
H69A H 0.3755 -1.1957 0.6165 0.067 Uiso 1 1 calc R . .
C70 C 0.3039(10) -1.2208(12) 0.6409(7) 0.065(7) Uani 1 1 d . . .
H70A H 0.3174 -1.2646 0.6541 0.078 Uiso 1 1 calc R . .
C71 C 0.2495(10) -1.1983(12) 0.6437(6) 0.067(7) Uani 1 1 d . . .
H71A H 0.2259 -1.2259 0.6586 0.080 Uiso 1 1 calc R . .
C72 C 0.2313(9) -1.1333(10) 0.6236(5) 0.047(5) Uani 1 1 d . . .
H72A H 0.1943 -1.1176 0.6243 0.056 Uiso 1 1 calc R . .
C73 C 0.2218(8) -1.0472(10) 0.5272(5) 0.042(5) Uani 1 1 d . . .
C74 C 0.2300(8) -1.1275(11) 0.5184(6) 0.049(5) Uani 1 1 d . . .
H74A H 0.2482 -1.1594 0.5371 0.059 Uiso 1 1 calc R . .
C75 C 0.2117(8) -1.1564(13) 0.4834(6) 0.057(6) Uani 1 1 d . . .
H75A H 0.2145 -1.2088 0.4786 0.068 Uiso 1 1 calc R . .
C76 C 0.1890(9) -1.1086(15) 0.4551(6) 0.069(7) Uani 1 1 d . . .
H76A H 0.1775 -1.1281 0.4306 0.083 Uiso 1 1 calc R . .
C77 C 0.1831(9) -1.0327(12) 0.4623(6) 0.058(6) Uani 1 1 d . . .
H77A H 0.1672 -1.0008 0.4427 0.069 Uiso 1 1 calc R . .
C78 C 0.2000(8) -1.0026(11) 0.4976(6) 0.052(6) Uani 1 1 d . . .
H78A H 0.1966 -0.9500 0.5016 0.063 Uiso 1 1 calc R . .
C79 C 0.4257(8) -0.9429(10) 0.6666(5) 0.057(6) Uiso 1 1 d D . .
C80 C 0.4337(4) -1.0048(7) 0.6482(4) 0.081(8) Uiso 1 1 d D . .
H80 H 0.4272 -1.0034 0.6212 0.097 Uiso 1 1 calc R . .
C81 C 0.4510(4) -1.0732(7) 0.6647(4) 0.131(12) Uiso 1 1 d RD . .
H81 H 0.4563 -1.1160 0.6493 0.157 Uiso 1 1 calc R . .
C82 C 0.4596(4) -1.0768(7) 0.7023(4) 0.111(10) Uiso 1 1 d RD . .
H82 H 0.4717 -1.1221 0.7146 0.133 Uiso 1 1 calc R . .
C83 C 0.4503(4) -1.0109(7) 0.7235(4) 0.131(12) Uiso 1 1 d RD . .
H83 H 0.4547 -1.0111 0.7506 0.157 Uiso 1 1 calc R . .
C84 C 0.4349(4) -0.9480(7) 0.7039(4) 0.085(8) Uiso 1 1 d RD . .
H84 H 0.4303 -0.9036 0.7183 0.102 Uiso 1 1 calc R . .
C85 C 0.4675(8) -0.8197(10) 0.6305(5) 0.040(5) Uani 1 1 d . . .
C86 C 0.5175(8) -0.8604(13) 0.6324(6) 0.065(7) Uani 1 1 d . . .
H86A H 0.5180 -0.9114 0.6403 0.078 Uiso 1 1 calc R . .
C87 C 0.5659(9) -0.8268(15) 0.6227(7) 0.074(8) Uani 1 1 d . . .
H87A H 0.5997 -0.8531 0.6264 0.089 Uiso 1 1 calc R . .
C88 C 0.5642(9) -0.7547(15) 0.6077(7) 0.071(7) Uani 1 1 d . . .
H88A H 0.5966 -0.7329 0.5996 0.085 Uiso 1 1 calc R . .
C89 C 0.5159(10) -0.7142(13) 0.6045(6) 0.063(6) Uani 1 1 d . . .
H89A H 0.5147 -0.6650 0.5939 0.076 Uiso 1 1 calc R . .
C90 C 0.4688(8) -0.7468(12) 0.6172(5) 0.050(6) Uani 1 1 d . . .
H90A H 0.4363 -0.7175 0.6166 0.061 Uiso 1 1 calc R . .
C91 C 0.4611(9) -0.6498(12) 0.6971(6) 0.055(6) Uani 1 1 d . . .
C92 C 0.4895(9) -0.5884(13) 0.6820(6) 0.060(6) Uani 1 1 d . . .
H92A H 0.4706 -0.5442 0.6733 0.072 Uiso 1 1 calc R . .
C93 C 0.5493(10) -0.5954(18) 0.6804(6) 0.084(9) Uani 1 1 d . . .
H93A H 0.5680 -0.5550 0.6695 0.101 Uiso 1 1 calc R . .
C94 C 0.5783(13) -0.6540(17) 0.6930(8) 0.092(10) Uani 1 1 d . . .
H94A H 0.6166 -0.6577 0.6908 0.111 Uiso 1 1 calc R . .
C95 C 0.5494(11) -0.7089(17) 0.7093(8) 0.085(8) Uani 1 1 d . . .
H95A H 0.5699 -0.7498 0.7205 0.102 Uiso 1 1 calc R . .
C96 C 0.4918(10) -0.7112(14) 0.7111(6) 0.070(7) Uani 1 1 d . . .
H96A H 0.4747 -0.7535 0.7216 0.084 Uiso 1 1 calc R . .
C97 C 0.2883(8) -0.8199(13) 0.4656(6) 0.055(6) Uani 1 1 d U . .
C98 C 0.2374(9) -0.7901(14) 0.4567(7) 0.075(7) Uani 1 1 d U . .
H98A H 0.2263 -0.7495 0.4719 0.091 Uiso 1 1 calc R . .
C99 C 0.2015(12) -0.8145(17) 0.4277(8) 0.093(9) Uani 1 1 d U . .
H99A H 0.1674 -0.7898 0.4220 0.112 Uiso 1 1 calc R . .
C100 C 0.2151(12) -0.8725(17) 0.4081(8) 0.090(9) Uani 1 1 d U . .
H10C H 0.1905 -0.8910 0.3878 0.108 Uiso 1 1 calc R . .
C101 C 0.2654(12) -0.9077(16) 0.4163(7) 0.092(8) Uani 1 1 d U . .
H10D H 0.2739 -0.9517 0.4026 0.110 Uiso 1 1 calc R . .
C102 C 0.3034(11) -0.8796(13) 0.4443(6) 0.075(7) Uani 1 1 d U . .
H10E H 0.3388 -0.9011 0.4485 0.090 Uiso 1 1 calc R . .
C103 C 0.4017(9) -0.7883(14) 0.4860(6) 0.066(6) Uani 1 1 d U . .
C104 C 0.4104(10) -0.747(2) 0.4548(8) 0.134(10) Uani 1 1 d U . .
H10F H 0.3823 -0.7167 0.4425 0.161 Uiso 1 1 calc R . .
C105 C 0.4626(12) -0.751(2) 0.4414(9) 0.152(11) Uani 1 1 d U . .
H10G H 0.4680 -0.7314 0.4168 0.182 Uiso 1 1 calc R . .
C106 C 0.5056(10) -0.782(2) 0.4629(9) 0.117(10) Uani 1 1 d U . .
H10H H 0.5401 -0.7838 0.4525 0.140 Uiso 1 1 calc R . .
C107 C 0.5021(12) -0.808(2) 0.4961(10) 0.145(11) Uani 1 1 d U . .
H10I H 0.5335 -0.8235 0.5118 0.174 Uiso 1 1 calc R . .
C108 C 0.4483(11) -0.812(2) 0.5084(8) 0.128(10) Uani 1 1 d U . .
H10J H 0.4440 -0.8314 0.5331 0.154 Uiso 1 1 calc R . .
C109 C 0.3684(12) -0.5992(15) 0.7425(7) 0.094(8) Uiso 1 1 d DU . .
C110 C 0.3978(12) -0.5458(15) 0.7573(8) 0.107(9) Uiso 1 1 d DU . .
H110 H 0.4314 -0.5351 0.7468 0.128 Uiso 1 1 calc R . .
C111 C 0.3848(18) -0.506(2) 0.7853(9) 0.208(17) Uiso 1 1 d DU . .
H111 H 0.4084 -0.4674 0.7961 0.250 Uiso 1 1 calc R . .
C112 C 0.338(2) -0.520(3) 0.7982(16) 0.32(2) Uiso 1 1 d DU . .
H112 H 0.3255 -0.4940 0.8195 0.380 Uiso 1 1 calc R . .
C113 C 0.311(3) -0.571(3) 0.7798(15) 0.37(3) Uiso 1 1 d DU . .
H113 H 0.2757 -0.5787 0.7887 0.443 Uiso 1 1 calc R . .
C114 C 0.3202(13) -0.613(2) 0.7523(11) 0.167(14) Uiso 1 1 d DU . .
H114 H 0.2955 -0.6491 0.7407 0.200 Uiso 1 1 calc R . .
C115 C 0.2946(7) -0.9412(11) 0.7368(5) 0.044(5) Uani 1 1 d . . .
C116 C 0.3055(8) -0.9815(13) 0.7041(6) 0.057(6) Uani 1 1 d . . .
H11H H 0.3084 -0.9564 0.6805 0.068 Uiso 1 1 calc R . .
C117 C 0.3121(8) -1.0619(14) 0.7071(7) 0.060(6) Uani 1 1 d . . .
H11I H 0.3221 -1.0898 0.6857 0.072 Uiso 1 1 calc R . .
C118 C 0.3041(9) -1.0987(13) 0.7407(7) 0.065(7) Uani 1 1 d . . .
H11J H 0.3061 -1.1520 0.7414 0.078 Uiso 1 1 calc R . .
C119 C 0.2936(11) -1.0612(13) 0.7722(7) 0.077(8) Uani 1 1 d . . .
H11K H 0.2900 -1.0871 0.7955 0.093 Uiso 1 1 calc R . .
C120 C 0.2880(9) -0.9812(14) 0.7700(6) 0.067(7) Uani 1 1 d . . .
H12B H 0.2795 -0.9544 0.7921 0.080 Uiso 1 1 calc R . .
C121 C 0.2935(8) -0.8082(12) 0.7799(5) 0.053(5) Uani 1 1 d U . .
C122 C 0.3449(9) -0.8023(15) 0.7982(7) 0.086(8) Uani 1 1 d U . .
H12C H 0.3766 -0.8134 0.7855 0.103 Uiso 1 1 calc R . .
C123 C 0.3490(11) -0.7792(18) 0.8367(8) 0.109(9) Uani 1 1 d U . .
H12D H 0.3842 -0.7821 0.8503 0.131 Uiso 1 1 calc R . .
C124 C 0.3057(11) -0.7522(19) 0.8568(8) 0.110(9) Uani 1 1 d U . .
H12E H 0.3109 -0.7307 0.8816 0.131 Uiso 1 1 calc R . .
C125 C 0.2572(10) -0.7597(15) 0.8379(6) 0.083(7) Uani 1 1 d U . .
H12F H 0.2258 -0.7449 0.8502 0.099 Uiso 1 1 calc R . .
C126 C 0.2491(8) -0.7884(13) 0.8003(5) 0.064(6) Uani 1 1 d U . .
H12G H 0.2129 -0.7944 0.7887 0.077 Uiso 1 1 calc R . .
Sb1 Sb 0.21892(6) -0.71911(8) 0.60338(4) 0.0462(4) Uani 1 1 d D . .
F11 F 0.1945(5) -0.6208(7) 0.5970(4) 0.102(5) Uiso 1 1 d D . .
F12 F 0.2861(4) -0.6996(7) 0.5921(4) 0.084(4) Uiso 1 1 d D . .
F13 F 0.1516(5) -0.7428(8) 0.6143(4) 0.101(5) Uiso 1 1 d D . .
F14 F 0.2424(5) -0.8175(7) 0.6140(4) 0.092(4) Uiso 1 1 d D . .
F15 F 0.2413(5) -0.6939(7) 0.6518(3) 0.079(4) Uiso 1 1 d D . .
F16 F 0.2042(5) -0.7366(7) 0.5559(3) 0.089(4) Uiso 1 1 d D . .
Sb2 Sb 0.23647(7) 0.71929(10) 0.37133(5) 0.0724(5) Uani 1 1 d . . .
F21 F 0.2271(8) 0.8153(12) 0.3544(6) 0.170(8) Uiso 1 1 d . . .
F22 F 0.2389(11) 0.6239(15) 0.3912(8) 0.225(11) Uiso 1 1 d . . .
F23 F 0.2818(6) 0.7534(8) 0.4120(4) 0.097(5) Uiso 1 1 d . . .
F24 F 0.2919(7) 0.7074(10) 0.3412(5) 0.135(6) Uiso 1 1 d . . .
F25 F 0.1916(8) 0.6881(11) 0.3296(6) 0.161(7) Uiso 1 1 d . . .
F26 F 0.1775(10) 0.7392(14) 0.3994(7) 0.201(10) Uiso 1 1 d . . .
Sb3 Sb 0.47148(6) 0.66524(9) 0.67648(5) 0.0595(5) Uani 1 1 d . . .
F31 F 0.4163(5) 0.7276(7) 0.6908(3) 0.075(4) Uiso 1 1 d . . .
F32 F 0.4204(5) 0.5937(8) 0.6600(4) 0.090(4) Uiso 1 1 d . . .
F33 F 0.5218(7) 0.7377(10) 0.6924(5) 0.128(6) Uiso 1 1 d . . .
F34 F 0.5256(7) 0.6030(9) 0.6610(5) 0.120(6) Uiso 1 1 d . . .
F35 F 0.4632(7) 0.7104(10) 0.6290(5) 0.137(6) Uiso 1 1 d . . .
F36 F 0.4745(7) 0.6223(10) 0.7250(5) 0.129(6) Uiso 1 1 d . . .
Sb4 Sb -0.03189(13) 0.39580(17) 0.29032(8) 0.0553(8) Uani 0.50 1 d PD A 1
F41 F 0.0088(10) 0.3271(13) 0.2655(7) 0.119(11) Uiso 0.50 1 d PD A 1
F42 F -0.0535(9) 0.3283(11) 0.3206(6) 0.084(8) Uiso 0.50 1 d PD A 1
F43 F -0.0127(9) 0.4653(11) 0.2582(6) 0.083(8) Uiso 0.50 1 d PD A 1
F44 F -0.0718(7) 0.4651(9) 0.3152(5) 0.051(6) Uiso 0.50 1 d PD A 1
F45 F 0.0258(10) 0.3962(18) 0.3236(8) 0.193(18) Uiso 0.50 1 d PD A 1
F46 F -0.0817(8) 0.3691(13) 0.2564(6) 0.096(9) Uiso 0.50 1 d PD A 1
Sb5 Sb 0.07293(19) 0.3885(3) 0.40570(13) 0.1151(16) Uani 0.50 1 d PD B 2
F51 F 0.1401(7) 0.3693(12) 0.4290(7) 0.088(3) Uiso 0.50 1 d PD B 2
F52 F 0.0454(8) 0.4663(9) 0.4218(6) 0.088(3) Uiso 0.50 1 d PD B 2
F53 F 0.0470(9) 0.3008(8) 0.4113(6) 0.088(3) Uiso 0.50 1 d PD B 2
F54 F 0.0133(7) 0.4203(11) 0.3693(6) 0.088(3) Uiso 0.50 1 d PD B 2
F55 F 0.1165(7) 0.4627(11) 0.3972(6) 0.088(3) Uiso 0.50 1 d PD B 2
F56 F 0.0625(9) 0.3720(12) 0.4539(5) 0.088(3) Uiso 0.50 1 d PD B 2
C1SA C 0.0308(6) -1.137(3) 0.5684(7) 0.093(17) Uiso 0.50 1 d PD . .
H1SA H 0.0307 -1.1897 0.5584 0.111 Uiso 0.50 1 calc PRD . .
Cl1 Cl 0.0471(7) -1.1513(10) 0.6130(5) 0.141(7) Uiso 0.50 1 d PD . .
Cl2 Cl 0.0777(6) -1.0987(8) 0.5447(4) 0.099(5) Uiso 0.50 1 d PD . .
Cl3 Cl -0.0318(6) -1.1126(8) 0.5566(4) 0.098(4) Uiso 0.50 1 d PD . .
N1AS N 0.1388(13) -0.9380(17) 0.7901(10) 0.045(9) Uiso 0.50 1 d PD . .
O1S O 0.1540(15) -0.916(2) 0.8188(10) 0.108(13) Uiso 0.50 1 d PD . .
O2S O 0.1276(10) -0.9079(15) 0.7689(7) 0.046(7) Uiso 0.50 1 d PD . .
C1AS C 0.1224(16) -1.010(2) 0.7995(11) 0.055(11) Uiso 0.50 1 d PD . .
H1A1 H 0.0826 -1.0149 0.7945 0.082 Uiso 0.50 1 calc PR . .
H1A2 H 0.1328 -1.0199 0.8267 0.082 Uiso 0.50 1 calc PR . .
H1A3 H 0.1404 -1.0474 0.7841 0.082 Uiso 0.50 1 calc PR . .
N2AS N 0.3054(15) -0.928(2) 0.9115(10) 0.062(10) Uiso 0.50 1 d PD . .
O5S O 0.3743(14) -1.1242(18) 0.5167(10) 0.093(11) Uiso 0.50 1 d PD . .
O6S O 0.3891(12) -1.0233(16) 0.5145(9) 0.075(9) Uiso 0.50 1 d PD . .
C2AS C 0.2497(19) -0.930(3) 0.8997(16) 0.12(2) Uiso 0.50 1 d PD . .
H2A1 H 0.2290 -0.9430 0.9213 0.176 Uiso 0.50 1 calc PR . .
H2A2 H 0.2428 -0.9670 0.8793 0.176 Uiso 0.50 1 calc PR . .
H2A3 H 0.2382 -0.8799 0.8900 0.176 Uiso 0.50 1 calc PR . .
N3AS N 0.3683(12) -1.0703(18) 0.4964(9) 0.042(8) Uiso 0.50 1 d P . .
O7S O 0.3368(14) -0.8971(19) 0.9258(9) 0.084(10) Uiso 0.50 1 d P . .
O8S O 0.3170(16) -0.975(2) 0.8778(11) 0.119(13) Uiso 0.50 1 d P . .
C3AS C 0.3564(17) -1.078(2) 0.4595(12) 0.061(12) Uiso 0.50 1 d P . .
H3A1 H 0.3229 -1.0499 0.4518 0.092 Uiso 0.50 1 calc PR . .
H3A2 H 0.3508 -1.1313 0.4534 0.092 Uiso 0.50 1 calc PR . .
H3A3 H 0.3867 -1.0584 0.4459 0.092 Uiso 0.50 1 calc PR . .
O1W O 0.538(2) -1.062(3) 0.5964(13) 0.149(17) Uiso 0.50 1 d P C 1
O1W' O 0.5942(19) -1.025(3) 0.6063(13) 0.149(17) Uiso 0.50 1 d P D 2

loop_
_atom_site_aniso_label
_atom_site_aniso_U_11
_atom_site_aniso_U_22
_atom_site_aniso_U_33
_atom_site_aniso_U_23
_atom_site_aniso_U_13
_atom_site_aniso_U_12
Ag1 0.0393(9) 0.0596(11) 0.0424(9) 0.0032(8) 0.0062(7) -0.0023(8)
Ag2 0.0395(9) 0.0435(9) 0.0458(9) -0.0017(8) 0.0023(7) 0.0043(7)
Ag3 0.0489(10) 0.0515(10) 0.0475(10) 0.0087(8) 0.0072(8) 0.0070(8)
Ag4 0.0511(11) 0.0473(10) 0.0825(13) 0.0005(9) 0.0233(9) -0.0012(8)
P1 0.060(4) 0.049(4) 0.038(3) 0.003(3) 0.004(3) 0.006(3)
P2 0.032(3) 0.051(3) 0.039(3) 0.001(3) 0.000(2) 0.000(3)
P3 0.040(3) 0.040(3) 0.041(3) 0.004(3) 0.000(2) 0.002(3)
P4 0.042(3) 0.033(3) 0.040(3) 0.001(2) 0.001(2) 0.003(2)
P5 0.033(3) 0.047(3) 0.051(3) -0.004(3) -0.001(3) 0.000(3)
P6 0.041(3) 0.054(4) 0.038(3) 0.010(3) 0.005(2) -0.001(3)
P7 0.043(3) 0.050(3) 0.043(3) 0.007(3) 0.011(3) 0.008(3)
P8 0.043(3) 0.046(3) 0.045(3) 0.001(3) 0.008(3) 0.003(3)
P9 0.040(3) 0.042(3) 0.054(3) -0.008(3) 0.012(3) 0.002(3)
N1S 0.084(15) 0.052(13) 0.080(15) 0.001(11) -0.023(12) -0.002(12)
C2S 0.067(17) 0.058(16) 0.063(16) -0.002(13) -0.021(13) 0.006(14)
C3S 0.037(14) 0.052(16) 0.090(18) 0.002(14) -0.001(12) 0.018(12)
C4S 0.09(2) 0.051(17) 0.16(3) 0.009(17) -0.01(2) 0.023(16)
C5S 0.058(17) 0.076(19) 0.14(3) 0.056(18) 0.029(17) 0.024(15)
C6S 0.053(14) 0.032(12) 0.055(14) 0.013(10) -0.015(11) 0.009(11)
C7S 0.037(14) 0.053(15) 0.12(2) 0.029(14) 0.018(13) 0.028(12)
C8S 0.065(18) 0.067(19) 0.12(2) 0.021(17) 0.029(16) 0.010(15)
C9S 0.043(13) 0.066(16) 0.058(15) 0.003(12) 0.001(11) 0.018(12)
C10S 0.054(14) 0.053(14) 0.059(15) 0.022(12) 0.007(12) 0.010(12)
C11S 0.041(13) 0.064(16) 0.061(15) 0.000(13) -0.002(11) 0.011(12)
C12S 0.056(15) 0.045(14) 0.060(15) 0.003(12) -0.001(12) 0.020(11)
C13S 0.050(15) 0.058(15) 0.083(18) 0.022(13) 0.014(13) 0.007(12)
C14S 0.051(14) 0.056(15) 0.078(17) 0.027(13) 0.022(12) 0.023(12)
C15S 0.046(14) 0.058(16) 0.071(16) 0.008(13) -0.007(12) 0.015(12)
N16S 0.045(12) 0.082(15) 0.093(16) 0.010(13) 0.010(11) 0.007(11)
C1 0.039(12) 0.050(13) 0.041(12) 0.009(10) 0.010(10) 0.006(10)
N2 0.044(10) 0.036(10) 0.040(10) 0.002(8) 0.014(8) 0.002(8)
C3 0.028(11) 0.048(12) 0.033(11) 0.000(10) 0.005(9) 0.001(10)
N4 0.033(9) 0.041(10) 0.041(10) -0.001(8) 0.011(8) 0.001(8)
C5 0.048(13) 0.027(11) 0.065(15) -0.010(11) 0.011(12) -0.002(10)
N6 0.039(10) 0.044(10) 0.047(10) 0.007(8) 0.008(8) 0.011(8)
C7 0.045(12) 0.043(13) 0.044(13) 0.022(11) 0.010(10) 0.021(10)
C8 0.057(15) 0.047(15) 0.073(16) 0.005(13) 0.026(12) -0.003(12)
C9 0.066(16) 0.054(15) 0.071(17) -0.005(13) 0.021(14) -0.014(13)
C10 0.029(12) 0.068(17) 0.084(19) 0.012(15) 0.008(12) 0.003(11)
C11 0.070(17) 0.067(17) 0.070(17) 0.025(15) 0.012(14) 0.017(14)
C12 0.055(14) 0.046(13) 0.037(12) 0.004(10) 0.002(10) 0.004(11)
C13 0.033(11) 0.047(13) 0.038(12) 0.002(10) 0.016(10) 0.000(10)
C14 0.051(15) 0.078(17) 0.047(14) 0.003(12) 0.016(11) 0.019(13)
C15 0.040(13) 0.065(16) 0.066(16) 0.007(12) 0.014(12) 0.008(12)
C16 0.052(15) 0.079(18) 0.073(18) 0.003(14) 0.027(14) 0.009(14)
C17 0.09(2) 0.064(17) 0.056(16) 0.033(13) 0.045(15) 0.022(15)
C18 0.046(14) 0.086(18) 0.039(13) 0.015(12) 0.024(11) 0.008(12)
C19 0.023(10) 0.075(14) 0.045(12) -0.009(11) -0.004(9) 0.004(10)
C20 0.047(14) 0.16(2) 0.080(16) 0.043(16) 0.022(13) 0.014(15)
C21 0.070(17) 0.15(2) 0.079(18) 0.046(16) 0.004(14) 0.040(16)
C22 0.070(16) 0.103(18) 0.066(16) 0.007(14) -0.005(13) 0.026(15)
C23 0.049(13) 0.051(13) 0.068(15) -0.015(11) 0.011(12) 0.000(11)
C24 0.052(13) 0.051(13) 0.073(15) -0.005(12) 0.026(12) 0.000(11)
C25 0.048(12) 0.056(13) 0.041(12) -0.013(10) 0.006(10) -0.004(10)
C26 0.058(14) 0.13(2) 0.061(15) -0.043(14) 0.008(12) 0.020(14)
C27 0.097(19) 0.15(2) 0.081(17) -0.063(16) 0.006(16) 0.035(18)
C28 0.083(17) 0.094(17) 0.061(15) -0.031(13) 0.000(14) -0.011(15)
C29 0.076(16) 0.089(17) 0.061(15) -0.034(13) 0.014(13) -0.032(14)
C30 0.059(14) 0.082(16) 0.062(14) -0.032(12) 0.017(12) -0.023(12)
C31 0.040(12) 0.058(14) 0.027(11) -0.002(10) 0.002(9) -0.009(11)
N32 0.029(9) 0.046(10) 0.040(9) 0.001(8) -0.002(7) -0.004(8)
C33 0.032(12) 0.046(13) 0.038(11) 0.001(10) 0.002(9) -0.001(10)
N34 0.050(11) 0.039(10) 0.039(10) -0.009(8) -0.004(8) -0.006(9)
C35 0.044(13) 0.034(11) 0.040(12) -0.007(9) 0.013(10) 0.002(10)
N36 0.041(10) 0.028(9) 0.042(10) 0.004(7) 0.009(8) 0.005(8)
C37 0.036(12) 0.041(13) 0.062(15) -0.005(11) -0.008(11) -0.003(10)
C38 0.022(12) 0.096(19) 0.080(18) -0.004(15) 0.000(12) 0.005(12)
C39 0.057(18) 0.09(2) 0.10(2) 0.010(17) 0.021(16) -0.015(15)
C40 0.048(16) 0.073(18) 0.12(2) 0.020(18) 0.018(17) 0.018(14)
C41 0.019(13) 0.17(3) 0.10(2) 0.02(2) -0.022(14) 0.003(16)
C42 0.024(12) 0.11(2) 0.071(17) 0.011(15) -0.002(11) -0.014(13)
C43 0.036(11) 0.050(12) 0.045(11) 0.001(10) 0.010(9) 0.001(10)
C44 0.038(13) 0.084(17) 0.097(17) 0.011(14) 0.011(12) 0.002(12)
C45 0.065(16) 0.111(19) 0.13(2) 0.083(16) 0.011(15) -0.010(15)
C46 0.060(15) 0.099(18) 0.15(2) 0.084(16) 0.019(16) 0.006(15)
C47 0.057(14) 0.046(13) 0.114(18) 0.038(13) 0.007(13) 0.001(11)
C48 0.032(11) 0.061(14) 0.063(13) 0.006(11) -0.005(10) 0.013(10)
C49 0.052(13) 0.054(13) 0.048(12) 0.005(11) 0.006(10) 0.005(11)
C50 0.033(12) 0.105(17) 0.069(15) 0.020(13) 0.004(11) 0.002(12)
C51 0.051(14) 0.113(18) 0.072(16) 0.009(15) 0.014(13) 0.019(14)
C52 0.046(14) 0.13(2) 0.087(18) -0.017(17) -0.014(14) 0.017(15)
C53 0.055(16) 0.19(2) 0.072(17) 0.011(17) -0.022(14) -0.003(18)
C54 0.058(15) 0.17(2) 0.071(16) 0.015(17) -0.013(13) -0.024(16)
C55 0.044(13) 0.056(15) 0.056(14) -0.011(12) 0.011(11) 0.010(11)
C56 0.074(18) 0.09(2) 0.072(18) -0.019(16) -0.012(14) 0.036(15)
C57 0.15(3) 0.15(3) 0.06(2) -0.06(2) -0.02(2) 0.05(3)
C58 0.054(17) 0.18(4) 0.045(17) -0.01(2) -0.007(13) 0.03(2)
C59 0.13(3) 0.14(3) 0.06(2) 0.00(2) 0.038(18) 0.07(2)
C60 0.067(17) 0.10(2) 0.055(16) 0.003(15) 0.028(13) 0.019(15)
C61 0.031(11) 0.037(11) 0.026(10) -0.004(9) 0.007(8) 0.008(9)
N62 0.047(10) 0.031(10) 0.048(11) -0.005(8) 0.003(8) -0.004(8)
C63 0.035(11) 0.036(11) 0.025(10) 0.010(9) -0.003(8) 0.011(9)
N64 0.042(10) 0.043(10) 0.032(9) -0.014(8) -0.010(7) 0.005(8)
C65 0.033(11) 0.038(12) 0.034(11) 0.004(9) -0.003(9) 0.014(9)
N66 0.034(9) 0.044(10) 0.033(9) 0.007(8) 0.009(7) 0.001(8)
C67 0.034(12) 0.049(13) 0.036(11) -0.005(10) -0.013(9) 0.017(10)
C68 0.068(16) 0.030(12) 0.045(13) 0.005(10) -0.005(11) -0.004(11)
C69 0.051(14) 0.057(15) 0.057(15) -0.017(12) -0.011(12) 0.010(12)
C70 0.071(17) 0.044(14) 0.072(17) 0.006(13) -0.036(14) 0.008(13)
C71 0.071(17) 0.060(16) 0.064(16) 0.009(13) -0.026(13) -0.034(14)
C72 0.063(15) 0.032(12) 0.042(13) 0.003(10) -0.008(11) 0.004(11)
C73 0.048(12) 0.033(12) 0.045(12) -0.005(10) -0.005(10) -0.005(10)
C74 0.066(15) 0.040(13) 0.041(12) -0.002(10) -0.006(11) -0.003(11)
C75 0.052(14) 0.059(15) 0.055(14) -0.013(12) -0.013(11) 0.017(12)
C76 0.073(17) 0.09(2) 0.041(14) -0.009(14) -0.004(12) -0.004(15)
C77 0.099(19) 0.041(14) 0.032(12) 0.005(10) -0.006(12) 0.000(13)
C78 0.073(16) 0.034(12) 0.049(14) 0.005(11) 0.002(12) 0.010(11)
C85 0.043(12) 0.029(11) 0.048(13) 0.009(9) 0.007(10) -0.003(9)
C86 0.045(14) 0.082(18) 0.071(16) 0.018(13) 0.024(12) 0.023(13)
C87 0.040(14) 0.10(2) 0.089(19) 0.035(16) 0.016(13) 0.025(14)
C88 0.031(14) 0.10(2) 0.079(18) 0.011(16) 0.016(12) -0.010(14)
C89 0.071(17) 0.058(15) 0.061(15) 0.020(12) 0.002(13) -0.011(14)
C90 0.039(13) 0.071(16) 0.041(13) 0.002(11) 0.005(10) -0.012(11)
C91 0.064(15) 0.049(14) 0.049(13) -0.002(11) -0.007(11) -0.001(12)
C92 0.063(16) 0.060(16) 0.053(14) 0.011(12) -0.024(12) 0.009(13)
C93 0.058(18) 0.15(3) 0.045(15) -0.028(17) 0.000(13) -0.051(18)
C94 0.10(2) 0.10(2) 0.07(2) 0.007(17) -0.055(18) 0.02(2)
C95 0.062(19) 0.10(2) 0.09(2) 0.000(18) -0.027(16) 0.011(17)
C96 0.068(17) 0.09(2) 0.041(13) 0.005(13) -0.027(12) 0.016(15)
C97 0.045(12) 0.075(15) 0.044(12) 0.015(11) 0.006(10) 0.003(11)
C98 0.062(15) 0.099(17) 0.062(15) 0.017(14) -0.015(12) 0.005(14)
C99 0.082(18) 0.10(2) 0.09(2) 0.012(16) -0.034(16) -0.021(17)
C100 0.082(18) 0.11(2) 0.069(17) 0.038(15) -0.040(15) -0.045(17)
C101 0.098(19) 0.102(19) 0.071(16) 0.000(15) -0.016(15) -0.018(17)
C102 0.096(17) 0.079(16) 0.049(14) -0.026(12) -0.002(13) -0.012(14)
C103 0.046(13) 0.096(17) 0.057(14) 0.038(13) 0.010(11) 0.023(12)
C104 0.053(15) 0.25(3) 0.11(2) 0.06(2) 0.044(15) 0.013(19)
C105 0.068(18) 0.29(3) 0.10(2) 0.06(2) 0.038(17) -0.02(2)
C106 0.029(13) 0.21(3) 0.11(2) 0.02(2) 0.023(15) 0.006(17)
C107 0.071(17) 0.25(3) 0.13(2) 0.06(2) 0.059(17) 0.03(2)
C108 0.069(17) 0.22(3) 0.096(19) 0.053(19) 0.035(15) 0.019(19)
C115 0.034(11) 0.064(15) 0.034(12) -0.010(11) 0.003(9) 0.008(10)
C116 0.041(13) 0.064(16) 0.064(16) -0.015(13) -0.003(11) -0.002(11)
C117 0.030(12) 0.075(18) 0.076(18) -0.021(14) 0.009(12) 0.004(12)
C118 0.063(16) 0.057(16) 0.074(18) -0.007(15) -0.002(14) 0.017(13)
C119 0.13(2) 0.053(16) 0.052(16) 0.026(13) 0.020(15) 0.016(16)
C120 0.073(17) 0.082(19) 0.046(14) 0.017(13) 0.010(12) -0.002(14)
C121 0.045(12) 0.080(14) 0.033(11) 0.009(10) -0.002(10) -0.006(11)
C122 0.048(13) 0.15(2) 0.060(15) -0.046(15) -0.001(12) -0.013(14)
C123 0.058(16) 0.19(2) 0.080(18) -0.042(18) -0.021(14) -0.006(17)
C124 0.069(17) 0.18(2) 0.073(17) -0.038(17) -0.004(15) -0.001(18)
C125 0.058(14) 0.15(2) 0.039(13) -0.022(14) 0.004(11) 0.007(15)
C126 0.043(12) 0.121(18) 0.027(11) 0.001(12) -0.005(9) 0.001(13)
Sb1 0.0482(9) 0.0482(9) 0.0442(8) 0.0007(7) 0.0155(7) 0.0012(7)
Sb2 0.0785(12) 0.0915(14) 0.0486(10) 0.0014(9) 0.0140(9) -0.0017(11)
Sb3 0.0488(9) 0.0598(10) 0.0688(11) -0.0040(9) -0.0008(8) 0.0040(8)
Sb4 0.065(2) 0.057(2) 0.0468(18) 0.0071(15) 0.0201(15) 0.0172(16)
Sb5 0.126(4) 0.105(3) 0.107(3) 0.004(3) -0.034(3) -0.003(3)

loop_
_atom_type_symbol
_atom_type_description
_atom_type_scat_dispersion_real
_atom_type_scat_dispersion_imag
_atom_type_scat_source
C C 0.0033 0.0016 'International Tables Vol C Tables 4.2.6.8 and 6.1.1.4'
H H 0.0000 0.0000 'International Tables Vol C Tables 4.2.6.8 and 6.1.1.4'
N N 0.0061 0.0033 'International Tables Vol C Tables 4.2.6.8 and 6.1.1.4'
O O 0.0106 0.0060 'International Tables Vol C Tables 4.2.6.8 and 6.1.1.4'
P P 0.1023 0.0942 'International Tables Vol C Tables 4.2.6.8 and 6.1.1.4'
Ag Ag -0.8971 1.1015 'International Tables Vol C Tables 4.2.6.8 and 6.1.1.4'
Sb Sb -0.5866 1.5461 'International Tables Vol C Tables 4.2.6.8 and 6.1.1.4'
F F 0.0171 0.0103 'International Tables Vol C Tables 4.2.6.8 and 6.1.1.4'
Cl Cl 0.1484 0.1585 'International Tables Vol C Tables 4.2.6.8 and 6.1.1.4'

loop_
_geom_angle_atom_site_label_1
_geom_angle_atom_site_label_2
_geom_angle_atom_site_label_3
_geom_angle
_geom_angle_site_symmetry_1
_geom_angle_site_symmetry_3
P1 Ag1 P2 123.17(18) . .
P1 Ag1 P3 113.49(18) . .
P2 Ag1 P3 121.35(18) . .
N1S Ag2 P5 109.2(5) . .
N1S Ag2 P4 107.1(5) . .
P5 Ag2 P4 143.70(18) . .
N16S Ag3 P6 119.3(5) 3_546 .
N16S Ag3 P7 99.8(5) 3_546 .
P6 Ag3 P7 140.75(18) . .
P8 Ag4 P9 175.25(19) . .
C91 P1 C1 106.6(10) . .
C91 P1 C109 112.3(12) . .
C1 P1 C109 99.1(10) . .
C91 P1 Ag1 109.4(7) . .
C1 P1 Ag1 110.9(7) . .
C109 P1 Ag1 117.6(9) . .
C121 P2 C115 104.3(10) . .
C121 P2 C31 104.9(9) . .
C115 P2 C31 104.9(9) . .
C121 P2 Ag1 114.7(7) . .
C115 P2 Ag1 115.2(6) . .
C31 P2 Ag1 111.8(6) . .
C79 P3 C85 106.5(10) . .
C79 P3 C63 104.5(9) . .
C85 P3 C63 105.8(9) . .
C79 P3 Ag1 111.3(7) . .
C85 P3 Ag1 119.0(7) . .
C63 P3 Ag1 108.7(6) . .
C73 P4 C67 106.8(9) . .
C73 P4 C61 107.2(8) . .
C67 P4 C61 105.6(9) . .
C73 P4 Ag2 110.8(6) . .
C67 P4 Ag2 115.2(7) . .
C61 P4 Ag2 110.7(5) . .
C37 P5 C33 107.0(9) . .
C37 P5 C43 105.6(9) . .
C33 P5 C43 106.2(9) . .
C37 P5 Ag2 117.8(7) . .
C33 P5 Ag2 104.2(6) . .
C43 P5 Ag2 115.3(6) . .
C103 P6 C97 104.6(10) . .
C103 P6 C65 107.3(9) . .
C97 P6 C65 103.5(9) . .
C103 P6 Ag3 109.2(8) . .
C97 P6 Ag3 118.8(8) . .
C65 P6 Ag3 112.6(6) . .
C3 P7 C7 103.7(9) . .
C3 P7 C13 106.0(8) . .
C7 P7 C13 105.7(9) . .
C3 P7 Ag3 104.4(6) . .
C7 P7 Ag3 116.9(7) . .
C13 P7 Ag3 118.6(6) . .
C55 P8 C49 106.7(10) . .
C55 P8 C35 101.3(10) . .
C49 P8 C35 105.5(10) . .
C55 P8 Ag4 116.3(8) . .
C49 P8 Ag4 114.3(7) . .
C35 P8 Ag4 111.5(6) . .
C19 P9 C25 106.6(9) . .
C19 P9 C5 109.6(10) . .
C25 P9 C5 104.2(9) . .
C19 P9 Ag4 120.0(7) . .
C25 P9 Ag4 108.8(7) . .
C5 P9 Ag4 106.6(6) . .
C2S N1S Ag2 143.8(19) . .
N1S C2S C3S 176(3) . .
C8S C3S C4S 118(2) . .
C8S C3S C2S 123(2) . .
C4S C3S C2S 118(2) . .
C3S C4S C5S 121(2) . .
C6S C5S C4S 118(2) . .
C7S C6S C5S 119(2) . .
C7S C6S C9S 124.1(19) . .
C5S C6S C9S 116(2) . .
C6S C7S C8S 123(2) . .
C3S C8S C7S 120(2) . .
C14S C9S C10S 121.0(19) . .
C14S C9S C6S 119.1(19) . .
C10S C9S C6S 120(2) . .
C11S C10S C9S 119(2) . .
C12S C11S C10S 121(2) . .
C11S C12S C13S 119(2) . .
C11S C12S C15S 117(2) . .
C13S C12S C15S 123(2) . .
C14S C13S C12S 122(2) . .
C13S C14S C9S 118(2) . .
N16S C15S C12S 176(3) . .
C15S N16S Ag3 158.8(19) . 3_546
N6 C1 N2 122.1(16) . .
N6 C1 P1 116.2(14) . .
N2 C1 P1 121.1(14) . .
C3 N2 C1 116.7(15) . .
N2 C3 N4 123.9(16) . .
N2 C3 P7 119.6(13) . .
N4 C3 P7 116.4(13) . .
C5 N4 C3 116.2(16) . .
N4 C5 N6 124.3(17) . .
N4 C5 P9 124.2(16) . .
N6 C5 P9 111.3(15) . .
C1 N6 C5 116.5(16) . .
C8 C7 C12 119.0(19) . .
C8 C7 P7 123.1(16) . .
C12 C7 P7 117.7(16) . .
C7 C8 C9 121(2) . .
C10 C9 C8 121(2) . .
C9 C10 C11 118(2) . .
C12 C11 C10 120(2) . .
C7 C12 C11 122(2) . .
C18 C13 C14 117.1(16) . .
C18 C13 P7 119.5(14) . .
C14 C13 P7 123.1(13) . .
C13 C14 C15 121.8(16) . .
C16 C15 C14 121.3(17) . .
C15 C16 C17 117.5(17) . .
C18 C17 C16 119.0(16) . .
C13 C18 C17 123.0(17) . .
C20 C19 C24 115(2) . .
C20 C19 P9 117.1(17) . .
C24 C19 P9 127.4(15) . .
C19 C20 C21 120(2) . .
C22 C21 C20 117(2) . .
C23 C22 C21 124(3) . .
C24 C23 C22 119(2) . .
C23 C24 C19 123(2) . .
C30 C25 C26 117.8(19) . .
C30 C25 P9 124.5(16) . .
C26 C25 P9 117.6(16) . .
C27 C26 C25 120(2) . .
C28 C27 C26 120(2) . .
C29 C28 C27 122(2) . .
C28 C29 C30 119(2) . .
C25 C30 C29 121(2) . .
N36 C31 N32 126.3(17) . .
N36 C31 P2 118.7(14) . .
N32 C31 P2 114.9(14) . .
C33 N32 C31 113.4(16) . .
N32 C33 N34 126.0(17) . .
N32 C33 P5 115.0(14) . .
N34 C33 P5 118.7(13) . .
C35 N34 C33 114.3(15) . .
N36 C35 N34 125.4(17) . .
N36 C35 P8 114.4(14) . .
N34 C35 P8 120.2(15) . .
C31 N36 C35 114.4(16) . .
C42 C37 C38 118.9(19) . .
C42 C37 P5 119.0(16) . .
C38 C37 P5 121.7(16) . .
C39 C38 C37 123(2) . .
C38 C39 C40 116(2) . .
C41 C40 C39 124(2) . .
C42 C41 C40 117(3) . .
C37 C42 C41 121(2) . .
C44 C43 C48 119(2) . .
C44 C43 P5 120.8(16) . .
C48 C43 P5 119.7(15) . .
C45 C44 C43 120(2) . .
C44 C45 C46 122(2) . .
C47 C46 C45 118(2) . .
C46 C47 C48 121(2) . .
C47 C48 C43 120(2) . .
C50 C49 C54 117(2) . .
C50 C49 P8 126.2(17) . .
C54 C49 P8 116.6(17) . .
C49 C50 C51 122(2) . .
C52 C51 C50 120(2) . .
C51 C52 C53 122(2) . .
C52 C53 C54 117(3) . .
C53 C54 C49 121(2) . .
C60 C55 C56 118(2) . .
C60 C55 P8 123.7(18) . .
C56 C55 P8 118.8(19) . .
C55 C56 C57 121(3) . .
C58 C57 C56 118(3) . .
C57 C58 C59 123(3) . .
C60 C59 C58 115(3) . .
C55 C60 C59 125(3) . .
N62 C61 N66 126.8(17) . .
N62 C61 P4 116.5(13) . .
N66 C61 P4 116.1(13) . .
C61 N62 C63 116.0(16) . .
N62 C63 N64 122.9(16) . .
N62 C63 P3 121.0(13) . .
N64 C63 P3 115.7(14) . .
C63 N64 C65 117.1(16) . .
N66 C65 N64 122.9(16) . .
N66 C65 P6 121.0(13) . .
N64 C65 P6 115.8(14) . .
C65 N66 C61 114.2(15) . .
C68 C67 C72 120.0(18) . .
C68 C67 P4 121.7(16) . .
C72 C67 P4 117.9(14) . .
C67 C68 C69 121(2) . .
C68 C69 C70 119(2) . .
C71 C70 C69 121(2) . .
C70 C71 C72 118(2) . .
C67 C72 C71 121(2) . .
C78 C73 C74 116.6(17) . .
C78 C73 P4 123.4(15) . .
C74 C73 P4 119.9(14) . .
C75 C74 C73 120.6(19) . .
C74 C75 C76 119(2) . .
C77 C76 C75 121(2) . .
C76 C77 C78 121(2) . .
C73 C78 C77 121.5(19) . .
C80 C79 C84 114.8(14) . .
C80 C79 P3 126.0(12) . .
C84 C79 P3 119.1(12) . .
C79 C80 C81 125.6(8) . .
C82 C81 C80 118.4 . .
C81 C82 C83 117.8 . .
C84 C83 C82 117.8 . .
C79 C84 C83 125.6(8) . .
C90 C85 C86 116.7(18) . .
C90 C85 P3 121.4(15) . .
C86 C85 P3 121.8(15) . .
C87 C86 C85 121(2) . .
C86 C87 C88 119(2) . .
C89 C88 C87 121(2) . .
C88 C89 C90 119(2) . .
C85 C90 C89 123(2) . .
C96 C91 C92 118(2) . .
C96 C91 P1 118.7(18) . .
C92 C91 P1 123.4(17) . .
C91 C92 C93 118(2) . .
C94 C93 C92 124(3) . .
C93 C94 C95 115(3) . .
C94 C95 C96 127(3) . .
C91 C96 C95 118(2) . .
C102 C97 C98 117(2) . .
C102 C97 P6 121.4(18) . .
C98 C97 P6 121.2(19) . .
C99 C98 C97 125(3) . .
C100 C99 C98 118(3) . .
C99 C100 C101 121(3) . .
C102 C101 C100 121(3) . .
C97 C102 C101 118(3) . .
C104 C103 C108 116(2) . .
C104 C103 P6 116.3(18) . .
C108 C103 P6 123.9(18) . .
C103 C104 C105 117(3) . .
C106 C105 C104 121(3) . .
C107 C106 C105 123(3) . .
C106 C107 C108 116(3) . .
C103 C108 C107 123(3) . .
C110 C109 C114 122(3) . .
C110 C109 P1 121(3) . .
C114 C109 P1 116(3) . .
C109 C110 C111 124(4) . .
C110 C111 C112 117(5) . .
C113 C112 C111 114(7) . .
C114 C113 C112 134(7) . .
C113 C114 C109 109(5) . .
C120 C115 C116 118(2) . .
C120 C115 P2 124.7(16) . .
C116 C115 P2 117.1(16) . .
C115 C116 C117 118(2) . .
C118 C117 C116 121(2) . .
C119 C118 C117 122(2) . .
C118 C119 C120 118(2) . .
C115 C120 C119 123(2) . .
C122 C121 C126 117.7(19) . .
C122 C121 P2 117.3(17) . .
C126 C121 P2 125.0(15) . .
C121 C122 C123 118(2) . .
C122 C123 C124 126(2) . .
C125 C124 C123 113(3) . .
C124 C125 C126 124(2) . .
C121 C126 C125 121.1(19) . .
F16 Sb1 F12 86.5(6) . .
F16 Sb1 F13 92.7(6) . .
F12 Sb1 F13 177.6(6) . .
F16 Sb1 F15 173.1(6) . .
F12 Sb1 F15 87.1(5) . .
F13 Sb1 F15 93.8(6) . .
F16 Sb1 F11 90.8(6) . .
F12 Sb1 F11 94.9(5) . .
F13 Sb1 F11 87.4(6) . .
F15 Sb1 F11 87.1(6) . .
F16 Sb1 F14 93.5(6) . .
F12 Sb1 F14 87.2(5) . .
F13 Sb1 F14 90.6(6) . .
F15 Sb1 F14 88.9(5) . .
F11 Sb1 F14 175.3(6) . .
F24 Sb2 F21 89.9(9) . .
F24 Sb2 F22 96.6(10) . .
F21 Sb2 F22 173.5(11) . .
F24 Sb2 F25 85.6(8) . .
F21 Sb2 F25 88.4(9) . .
F22 Sb2 F25 91.4(10) . .
F24 Sb2 F23 93.6(7) . .
F21 Sb2 F23 89.7(8) . .
F22 Sb2 F23 90.6(9) . .
F25 Sb2 F23 177.9(8) . .
F24 Sb2 F26 174.6(10) . .
F21 Sb2 F26 85.0(10) . .
F22 Sb2 F26 88.6(11) . .
F25 Sb2 F26 92.5(10) . .
F23 Sb2 F26 88.2(9) . .
F33 Sb3 F32 179.0(7) . .
F33 Sb3 F35 89.3(8) . .
F32 Sb3 F35 89.8(7) . .
F33 Sb3 F34 91.7(7) . .
F32 Sb3 F34 88.8(7) . .
F35 Sb3 F34 91.1(7) . .
F33 Sb3 F31 89.1(7) . .
F32 Sb3 F31 90.4(6) . .
F35 Sb3 F31 87.7(7) . .
F34 Sb3 F31 178.6(6) . .
F33 Sb3 F36 92.0(7) . .
F32 Sb3 F36 88.8(7) . .
F35 Sb3 F36 175.6(8) . .
F34 Sb3 F36 93.0(7) . .
F31 Sb3 F36 88.2(6) . .
F46 Sb4 F42 90.0(11) . .
F46 Sb4 F45 163.2(13) . .
F42 Sb4 F45 82.1(12) . .
F46 Sb4 F43 87.7(10) . .
F42 Sb4 F43 177.4(11) . .
F45 Sb4 F43 100.4(12) . .
F46 Sb4 F44 98.2(9) . .
F42 Sb4 F44 88.2(9) . .
F45 Sb4 F44 96.3(11) . .
F43 Sb4 F44 91.0(9) . .
F46 Sb4 F41 82.4(10) . .
F42 Sb4 F41 92.2(10) . .
F45 Sb4 F41 83.1(12) . .
F43 Sb4 F41 88.6(10) . .
F44 Sb4 F41 179.3(11) . .
F52 Sb5 F53 123.8(10) . .
F52 Sb5 F56 73.4(8) . .
F53 Sb5 F56 69.5(9) . .
F52 Sb5 F55 72.6(9) . .
F53 Sb5 F55 162.9(11) . .
F56 Sb5 F55 115.7(9) . .
F52 Sb5 F51 112.6(9) . .
F53 Sb5 F51 96.3(10) . .
F56 Sb5 F51 74.5(9) . .
F55 Sb5 F51 70.9(9) . .
F52 Sb5 F54 71.2(9) . .
F53 Sb5 F54 94.3(7) . .
F56 Sb5 F54 121.4(10) . .
F55 Sb5 F54 96.0(7) . .
F51 Sb5 F54 163.4(10) . .
F56 F52 Sb5 55.6(6) . .
F52 F56 Sb5 51.0(6) . .
Cl1 C1SA Cl3 116.4(15) . .
Cl1 C1SA Cl2 116.1(15) . .
Cl3 C1SA Cl2 117.0(15) . .
O2S N1AS O1S 125(4) . .
O2S N1AS C1AS 130(4) . .
O1S N1AS C1AS 101(4) . .
O7S N2AS C2AS 145(5) . .
O7S N2AS O8S 120(4) . .
C2AS N2AS O8S 90(4) . .
O6S N3AS O5S 103(3) . .
O6S N3AS C3AS 133(4) . .
O5S N3AS C3AS 121(4) . .

loop_
_geom_bond_atom_site_label_1
_geom_bond_atom_site_label_2
_geom_bond_distance
_geom_bond_site_symmetry_2
Ag1 P1 2.484(6) .
Ag1 P2 2.499(5) .
Ag1 P3 2.522(5) .
Ag2 N1S 2.345(19) .
Ag2 P5 2.413(6) .
Ag2 P4 2.430(5) .
Ag3 N16S 2.317(19) 3_546
Ag3 P6 2.424(6) .
Ag3 P7 2.446(6) .
Ag4 P8 2.386(6) .
Ag4 P9 2.403(6) .
P1 C91 1.79(2) .
P1 C1 1.790(19) .
P1 C109 1.85(3) .
P2 C121 1.77(2) .
P2 C115 1.79(2) .
P2 C31 1.850(19) .
P3 C79 1.704(18) .
P3 C85 1.756(18) .
P3 C63 1.812(18) .
P4 C73 1.789(19) .
P4 C67 1.809(19) .
P4 C61 1.841(18) .
P5 C37 1.783(19) .
P5 C33 1.832(19) .
P5 C43 1.852(19) .
P6 C103 1.81(2) .
P6 C97 1.81(2) .
P6 C65 1.824(18) .
P7 C3 1.790(18) .
P7 C7 1.795(19) .
P7 C13 1.817(17) .
P8 C55 1.77(2) .
P8 C49 1.77(2) .
P8 C35 1.820(19) .
P9 C19 1.81(2) .
P9 C25 1.806(19) .
P9 C5 1.818(19) .
N1S C2S 1.19(2) .
C2S C3S 1.39(3) .
C3S C8S 1.34(3) .
C3S C4S 1.37(3) .
C4S C5S 1.44(3) .
C5S C6S 1.36(3) .
C6S C7S 1.34(3) .
C6S C9S 1.50(3) .
C7S C8S 1.38(3) .
C9S C14S 1.39(3) .
C9S C10S 1.39(3) .
C10S C11S 1.37(2) .
C11S C12S 1.36(3) .
C12S C13S 1.38(3) .
C12S C15S 1.41(3) .
C13S C14S 1.36(3) .
C15S N16S 1.15(2) .
N16S Ag3 2.317(19) 3_546
C1 N6 1.34(2) .
C1 N2 1.41(2) .
N2 C3 1.34(2) .
C3 N4 1.36(2) .
N4 C5 1.35(2) .
C5 N6 1.37(2) .
C7 C8 1.36(3) .
C7 C12 1.39(2) .
C8 C9 1.43(3) .
C9 C10 1.39(3) .
C10 C11 1.41(3) .
C11 C12 1.40(3) .
C13 C18 1.334(19) .
C13 C14 1.343(19) .
C14 C15 1.394(16) .
C15 C16 1.319(16) .
C16 C17 1.408(17) .
C17 C18 1.379(16) .
C19 C20 1.41(3) .
C19 C24 1.42(3) .
C20 C21 1.43(3) .
C21 C22 1.34(3) .
C22 C23 1.34(3) .
C23 C24 1.34(3) .
C25 C30 1.38(3) .
C25 C26 1.39(3) .
C26 C27 1.38(3) .
C27 C28 1.35(3) .
C28 C29 1.33(3) .
C29 C30 1.39(3) .
C31 N36 1.34(2) .
C31 N32 1.38(2) .
N32 C33 1.33(2) .
C33 N34 1.37(2) .
N34 C35 1.36(2) .
C35 N36 1.34(2) .
C37 C42 1.38(3) .
C37 C38 1.44(3) .
C38 C39 1.36(3) .
C39 C40 1.42(3) .
C40 C41 1.41(3) .
C41 C42 1.40(3) .
C43 C44 1.36(3) .
C43 C48 1.39(2) .
C44 C45 1.36(3) .
C45 C46 1.38(3) .
C46 C47 1.36(3) .
C47 C48 1.36(3) .
C49 C50 1.35(3) .
C49 C54 1.42(3) .
C50 C51 1.38(3) .
C51 C52 1.31(3) .
C52 C53 1.39(3) .
C53 C54 1.40(3) .
C55 C60 1.38(3) .
C55 C56 1.39(3) .
C56 C57 1.43(3) .
C57 C58 1.38(4) .
C58 C59 1.42(4) .
C59 C60 1.40(3) .
C61 N62 1.32(2) .
C61 N66 1.36(2) .
N62 C63 1.33(2) .
C63 N64 1.36(2) .
N64 C65 1.37(2) .
C65 N66 1.34(2) .
C67 C68 1.37(2) .
C67 C72 1.40(3) .
C68 C69 1.38(3) .
C69 C70 1.42(3) .
C70 C71 1.40(3) .
C71 C72 1.41(3) .
C73 C78 1.38(2) .
C73 C74 1.48(2) .
C74 C75 1.37(2) .
C75 C76 1.39(3) .
C76 C77 1.38(3) .
C77 C78 1.38(2) .
C79 C80 1.299(18) .
C79 C84 1.311(18) .
C80 C81 1.3971 .
C81 C82 1.3208 .
C82 C83 1.4174 .
C83 C84 1.3508 .
C85 C90 1.38(2) .
C85 C86 1.42(2) .
C86 C87 1.39(3) .
C87 C88 1.38(3) .
C88 C89 1.38(3) .
C89 C90 1.40(3) .
C91 C96 1.39(3) .
C91 C92 1.42(3) .
C92 C93 1.48(3) .
C93 C94 1.32(3) .
C94 C95 1.36(3) .
C95 C96 1.42(3) .
C97 C102 1.37(3) .
C97 C98 1.37(3) .
C98 C99 1.36(3) .
C99 C100 1.30(4) .
C100 C101 1.39(3) .
C101 C102 1.39(3) .
C103 C104 1.35(3) .
C103 C108 1.39(3) .
C104 C105 1.40(3) .
C105 C106 1.36(4) .
C106 C107 1.26(4) .
C107 C108 1.42(3) .
C109 C110 1.275(14) .
C109 C114 1.281(15) .
C110 C111 1.279(15) .
C111 C112 1.29(2) .
C112 C113 1.273(16) .
C113 C114 1.262(13) .
C115 C120 1.39(3) .
C115 C116 1.40(3) .
C116 C117 1.44(3) .
C117 C118 1.38(3) .
C118 C119 1.34(3) .
C119 C120 1.43(3) .
C121 C122 1.37(3) .
C121 C126 1.40(3) .
C122 C123 1.41(3) .
C123 C124 1.41(3) .
C124 C125 1.32(3) .
C125 C126 1.41(3) .
Sb1 F16 1.706(12) .
Sb1 F12 1.760(11) .
Sb1 F13 1.776(12) .
Sb1 F15 1.800(11) .
Sb1 F11 1.854(12) .
Sb1 F14 1.869(12) .
Sb2 F24 1.805(18) .
Sb2 F21 1.82(2) .
Sb2 F22 1.83(3) .
Sb2 F25 1.84(2) .
Sb2 F23 1.836(14) .
Sb2 F26 1.85(2) .
Sb3 F33 1.837(17) .
Sb3 F32 1.842(14) .
Sb3 F35 1.847(18) .
Sb3 F34 1.845(16) .
Sb3 F31 1.850(12) .
Sb3 F36 1.865(17) .
Sb4 F46 1.699(16) .
Sb4 F42 1.717(15) .
Sb4 F45 1.757(17) .
Sb4 F43 1.765(15) .
Sb4 F44 1.839(14) .
Sb4 F41 1.842(17) .
Sb5 F52 1.659(14) .
Sb5 F53 1.701(15) .
Sb5 F56 1.760(15) .
Sb5 F55 1.738(15) .
Sb5 F51 1.806(15) .
Sb5 F54 1.942(14) .
F52 F56 2.04(2) .
C1SA Cl1 1.605(17) .
C1SA Cl3 1.613(17) .
C1SA Cl2 1.627(17) .
N1AS O2S 0.94(3) .
N1AS O1S 1.11(4) .
N1AS C1AS 1.40(4) .
N2AS O7S 1.04(4) .
N2AS C2AS 1.39(4) .
N2AS O8S 1.50(5) .
O5S N3AS 1.20(4) .
O6S N3AS 1.14(4) .
N3AS C3AS 1.31(4) .
